data_7200822
loop_
_publ_author_name
'Ellis, Carol A.'
'Miller, Michael A.'
'Spencer, James'
'Zukerman-Schpector, Julio'
'Tiekink, Edward R. T.'

_publ_section_title
;
 Co-crystallization experiments of thiocarbamides with bipyridine-type
 molecules
;
_journal_issue 7
_journal_name_full CrystEngComm
_journal_page_first 1352
_journal_paper_doi 10.1039/b822555a
_journal_volume 11
_journal_year 2009
_chemical_formula_moiety 'C12 H10 N2, 2(C8 H9 N O S)'
_chemical_formula_sum 'C28 H28 N4 O2 S2'
_chemical_formula_weight 516.66
_chemical_name_systematic
;
?
;
_space_group_IT_number 2
_symmetry_cell_setting triclinic
_symmetry_space_group_name_Hall '-P 1'
_symmetry_space_group_name_H-M 'P -1'
_atom_sites_solution_hydrogens geom
_atom_sites_solution_primary direct
_atom_sites_solution_secondary difmap
_audit_creation_method SHELXL-97
_cell_angle_alpha 73.672(9)
_cell_angle_beta 81.868(11)
_cell_angle_gamma 70.650(9)
_cell_formula_units_Z 1
_cell_length_a 7.9582(15)
_cell_length_b 9.2167(15)
_cell_length_c 9.6845(19)
_cell_measurement_reflns_used 2298
_cell_measurement_temperature 98(2)
_cell_measurement_theta_max 40.5
_cell_measurement_theta_min 2.4
_cell_volume 642.3(2)
_computing_cell_refinement CrystalClear
_computing_data_collection 'CrystalClear (Rigaku, 2005)'
_computing_data_reduction CrystalClear
_computing_molecular_graphics 'ORTEPII (Johnson, 1976)'
_computing_publication_material SHELXL97
_computing_structure_refinement 'SHELXL97 (Sheldrick, 1997)'
_computing_structure_solution 'SIR-92 (Altomare et al., 1994)'
_diffrn_ambient_temperature 98(2)
_diffrn_measured_fraction_theta_full 0.992
_diffrn_measured_fraction_theta_max 0.992
_diffrn_measurement_device_type AFC12\k/SATURN724
_diffrn_measurement_method \w
_diffrn_radiation_monochromator graphite
_diffrn_radiation_source 'fine-focus sealed tube'
_diffrn_radiation_type MoK\a
_diffrn_radiation_wavelength 0.71070
_diffrn_reflns_av_R_equivalents 0.022
_diffrn_reflns_av_sigmaI/netI 0.033
_diffrn_reflns_limit_h_max 10
_diffrn_reflns_limit_h_min -9
_diffrn_reflns_limit_k_max 11
_diffrn_reflns_limit_k_min -11
_diffrn_reflns_limit_l_max 12
_diffrn_reflns_limit_l_min -12
_diffrn_reflns_number 4560
_diffrn_reflns_theta_full 27.5
_diffrn_reflns_theta_max 27.5
_diffrn_reflns_theta_min 2.2
_diffrn_standards_decay_% '< 1'
_diffrn_standards_interval_count 0
_diffrn_standards_number 0
_exptl_absorpt_coefficient_mu 0.241
_exptl_absorpt_correction_T_max 1
_exptl_absorpt_correction_T_min 0.782
_exptl_absorpt_correction_type multi-scan
_exptl_absorpt_process_details 'ABSCOR (Higashi, 1995)'
_exptl_crystal_colour colourless
_exptl_crystal_density_diffrn 1.336
_exptl_crystal_density_method 'not measured'
_exptl_crystal_description wedge
_exptl_crystal_F_000 272
_exptl_crystal_size_max 0.30
_exptl_crystal_size_mid 0.15
_exptl_crystal_size_min 0.15
_refine_diff_density_max 0.26
_refine_diff_density_min -0.29
_refine_diff_density_rms 0.053
_refine_ls_extinction_method none
_refine_ls_goodness_of_fit_ref 1.08
_refine_ls_hydrogen_treatment constr
_refine_ls_matrix_type full
_refine_ls_number_parameters 164
_refine_ls_number_reflns 2927
_refine_ls_number_restraints 0
_refine_ls_restrained_S_all 1.08
_refine_ls_R_factor_all 0.050
_refine_ls_R_factor_gt 0.045
_refine_ls_shift/su_max <0.001
_refine_ls_shift/su_mean 0.000
_refine_ls_structure_factor_coef Fsqd
_refine_ls_weighting_details 'calc w=1/[\s^2^(Fo^2^)+(0.0432P)^2^+0.3824P] where P=(Fo^2^+2Fc^2^)/3'
_refine_ls_weighting_scheme calc
_refine_ls_wR_factor_gt 0.104
_refine_ls_wR_factor_ref 0.107
_reflns_number_gt 2695
_reflns_number_total 2927
_reflns_threshold_expression I>2\s(I)
_cod_data_source_file b822555a.txt
_cod_data_source_block shelxl
_cod_database_code 7200822

loop_
_symmetry_equiv_pos_as_xyz
'x, y, z'
'-x, -y, -z'

loop_
_atom_site_label
_atom_site_type_symbol
_atom_site_fract_x
_atom_site_fract_y
_atom_site_fract_z
_atom_site_U_iso_or_equiv
_atom_site_adp_type
_atom_site_occupancy
_atom_site_symmetry_multiplicity
_atom_site_calc_flag
_atom_site_refinement_flags
_atom_site_disorder_assembly
_atom_site_disorder_group
S1 S 0.33955(6) 1.36843(5) 0.13710(4) 0.02588(13) Uani 1 1 d . . .
O1 O 0.32027(15) 1.45848(14) -0.14915(13) 0.0252(3) Uani 1 1 d . . .
N1 N 0.54077(18) 1.23896(16) -0.06445(14) 0.0213(3) Uani 1 1 d . . .
H1N H 0.5940 1.1669 0.0103 0.026 Uiso 1 1 calc R . .
N2 N 0.75042(19) 0.98293(16) 0.16113(15) 0.0243(3) Uani 1 1 d . . .
C1 C 0.4027(2) 1.35711(18) -0.03299(17) 0.0206(3) Uani 1 1 d . . .
C2 C 0.6141(2) 1.21291(19) -0.20136(17) 0.0200(3) Uani 1 1 d . . .
C3 C 0.6136(2) 1.33389(19) -0.32587(17) 0.0223(3) Uani 1 1 d . . .
H3 H 0.5584 1.4418 -0.3237 0.027 Uiso 1 1 calc R . .
C4 C 0.6944(2) 1.2958(2) -0.45328(18) 0.0249(3) Uani 1 1 d . . .
H4 H 0.6917 1.3782 -0.5387 0.030 Uiso 1 1 calc R . .
C5 C 0.7791(2) 1.1388(2) -0.45723(18) 0.0258(4) Uani 1 1 d . . .
H5 H 0.8349 1.1140 -0.5447 0.031 Uiso 1 1 calc R . .
C6 C 0.7820(2) 1.0181(2) -0.33257(19) 0.0251(3) Uani 1 1 d . . .
H6 H 0.8409 0.9106 -0.3345 0.030 Uiso 1 1 calc R . .
C7 C 0.6987(2) 1.05463(19) -0.20532(18) 0.0228(3) Uani 1 1 d . . .
H7 H 0.6992 0.9718 -0.1206 0.027 Uiso 1 1 calc R . .
C8 C 0.1814(2) 1.6013(2) -0.1329(2) 0.0304(4) Uani 1 1 d . . .
H8A H 0.0887 1.5731 -0.0626 0.046 Uiso 1 1 calc R . .
H8B H 0.1291 1.6599 -0.2259 0.046 Uiso 1 1 calc R . .
H8C H 0.2320 1.6679 -0.0990 0.046 Uiso 1 1 calc R . .
C9 C 0.8912(2) 0.8595(2) 0.13976(18) 0.0243(3) Uani 1 1 d . . .
H9 H 0.9504 0.8686 0.0468 0.029 Uiso 1 1 calc R . .
C10 C 0.9552(2) 0.72067(19) 0.24430(17) 0.0224(3) Uani 1 1 d . . .
H10 H 1.0547 0.6373 0.2227 0.027 Uiso 1 1 calc R . .
C11 C 0.8713(2) 0.70440(18) 0.38262(17) 0.0197(3) Uani 1 1 d . . .
C12 C 0.7252(2) 0.83150(19) 0.40520(17) 0.0221(3) Uani 1 1 d . . .
H12 H 0.6628 0.8255 0.4968 0.026 Uiso 1 1 calc R . .
C13 C 0.6709(2) 0.96696(19) 0.29362(18) 0.0235(3) Uani 1 1 d . . .
H13 H 0.5723 1.0527 0.3122 0.028 Uiso 1 1 calc R . .
C14 C 0.9290(2) 0.56320(19) 0.50213(17) 0.0218(3) Uani 1 1 d . . .
H14 H 0.8591 0.5617 0.5903 0.026 Uiso 1 1 calc R . .

loop_
_atom_site_aniso_label
_atom_site_aniso_U_11
_atom_site_aniso_U_22
_atom_site_aniso_U_33
_atom_site_aniso_U_23
_atom_site_aniso_U_13
_atom_site_aniso_U_12
S1 0.0280(2) 0.0230(2) 0.0211(2) -0.00520(15) 0.00532(16) -0.00360(16)
O1 0.0218(6) 0.0238(6) 0.0230(6) -0.0034(5) -0.0014(5) 0.0001(5)
N1 0.0235(7) 0.0186(6) 0.0174(6) -0.0022(5) -0.0002(5) -0.0032(5)
N2 0.0248(7) 0.0215(7) 0.0217(7) -0.0010(5) -0.0025(5) -0.0039(6)
C1 0.0196(7) 0.0196(7) 0.0211(7) -0.0033(6) 0.0011(6) -0.0065(6)
C2 0.0175(7) 0.0220(7) 0.0194(7) -0.0054(6) 0.0000(6) -0.0051(6)
C3 0.0210(7) 0.0216(7) 0.0224(8) -0.0043(6) -0.0011(6) -0.0054(6)
C4 0.0230(8) 0.0291(9) 0.0211(8) -0.0028(6) -0.0014(6) -0.0087(7)
C5 0.0236(8) 0.0322(9) 0.0211(8) -0.0089(7) 0.0038(6) -0.0081(7)
C6 0.0238(8) 0.0230(8) 0.0277(8) -0.0099(7) 0.0013(7) -0.0042(6)
C7 0.0225(8) 0.0218(8) 0.0221(8) -0.0047(6) -0.0015(6) -0.0046(6)
C8 0.0220(8) 0.0261(8) 0.0311(9) -0.0018(7) 0.0024(7) 0.0021(7)
C9 0.0237(8) 0.0252(8) 0.0194(8) -0.0015(6) 0.0015(6) -0.0059(7)
C10 0.0204(7) 0.0216(7) 0.0218(8) -0.0040(6) 0.0010(6) -0.0040(6)
C11 0.0192(7) 0.0211(7) 0.0181(7) -0.0024(6) -0.0013(6) -0.0073(6)
C12 0.0209(7) 0.0242(8) 0.0192(7) -0.0045(6) 0.0009(6) -0.0061(6)
C13 0.0212(7) 0.0223(8) 0.0247(8) -0.0064(6) -0.0018(6) -0.0029(6)
C14 0.0228(8) 0.0228(8) 0.0176(7) -0.0028(6) 0.0015(6) -0.0070(6)

loop_
_atom_type_symbol
_atom_type_description
_atom_type_scat_dispersion_real
_atom_type_scat_dispersion_imag
_atom_type_scat_source
C C 0.0033 0.0016 'International Tables Vol C Tables 4.2.6.8 and 6.1.1.4'
H H 0.0000 0.0000 'International Tables Vol C Tables 4.2.6.8 and 6.1.1.4'
N N 0.0061 0.0033 'International Tables Vol C Tables 4.2.6.8 and 6.1.1.4'
O O 0.0106 0.0060 'International Tables Vol C Tables 4.2.6.8 and 6.1.1.4'
S S 0.1246 0.1234 'International Tables Vol C Tables 4.2.6.8 and 6.1.1.4'

loop_
_geom_angle_atom_site_label_1
_geom_angle_atom_site_label_2
_geom_angle_atom_site_label_3
_geom_angle
_geom_angle_site_symmetry_1
_geom_angle_site_symmetry_3
_geom_angle_publ_flag
C1 O1 C8 119.07(13) . . ?
C1 N1 C2 129.31(14) . . ?
C1 N1 H1N 115.3 . . ?
C2 N1 H1N 115.3 . . ?
C13 N2 C9 116.43(14) . . ?
O1 C1 N1 113.15(14) . . ?
O1 C1 S1 124.85(12) . . ?
N1 C1 S1 121.96(12) . . ?
C3 C2 C7 119.68(15) . . ?
C3 C2 N1 124.14(14) . . ?
C7 C2 N1 116.10(14) . . ?
C4 C3 C2 119.60(15) . . ?
C4 C3 H3 120.2 . . ?
C2 C3 H3 120.2 . . ?
C5 C4 C3 120.77(16) . . ?
C5 C4 H4 119.6 . . ?
C3 C4 H4 119.6 . . ?
C4 C5 C6 119.69(16) . . ?
C4 C5 H5 120.2 . . ?
C6 C5 H5 120.2 . . ?
C7 C6 C5 120.00(16) . . ?
C7 C6 H6 120.0 . . ?
C5 C6 H6 120.0 . . ?
C6 C7 C2 120.24(15) . . ?
C6 C7 H7 119.9 . . ?
C2 C7 H7 119.9 . . ?
O1 C8 H8A 109.5 . . ?
O1 C8 H8B 109.5 . . ?
H8A C8 H8B 109.5 . . ?
O1 C8 H8C 109.5 . . ?
H8A C8 H8C 109.5 . . ?
H8B C8 H8C 109.5 . . ?
N2 C9 C10 124.20(15) . . ?
N2 C9 H9 117.9 . . ?
C10 C9 H9 117.9 . . ?
C9 C10 C11 119.15(15) . . ?
C9 C10 H10 120.4 . . ?
C11 C10 H10 120.4 . . ?
C12 C11 C10 116.89(14) . . ?
C12 C11 C14 119.33(14) . . ?
C10 C11 C14 123.78(14) . . ?
C13 C12 C11 119.92(15) . . ?
C13 C12 H12 120.0 . . ?
C11 C12 H12 120.0 . . ?
N2 C13 C12 123.40(15) . . ?
N2 C13 H13 118.3 . . ?
C12 C13 H13 118.3 . . ?
C14 C14 C11 125.71(19) 2_766 . ?
C14 C14 H14 117.1 2_766 . ?
C11 C14 H14 117.1 . . ?

loop_
_geom_bond_atom_site_label_1
_geom_bond_atom_site_label_2
_geom_bond_distance
_geom_bond_site_symmetry_2
_geom_bond_publ_flag
S1 C1 1.6747(17) . ?
O1 C1 1.3345(19) . ?
O1 C8 1.443(2) . ?
N1 C1 1.336(2) . ?
N1 C2 1.422(2) . ?
N1 H1N 0.8800 . ?
N2 C13 1.339(2) . ?
N2 C9 1.347(2) . ?
C2 C3 1.393(2) . ?
C2 C7 1.399(2) . ?
C3 C4 1.389(2) . ?
C3 H3 0.9500 . ?
C4 C5 1.388(2) . ?
C4 H4 0.9500 . ?
C5 C6 1.390(2) . ?
C5 H5 0.9500 . ?
C6 C7 1.388(2) . ?
C6 H6 0.9500 . ?
C7 H7 0.9500 . ?
C8 H8A 0.9800 . ?
C8 H8B 0.9800 . ?
C8 H8C 0.9800 . ?
C9 C10 1.381(2) . ?
C9 H9 0.9500 . ?
C10 C11 1.401(2) . ?
C10 H10 0.9500 . ?
C11 C12 1.393(2) . ?
C11 C14 1.467(2) . ?
C12 C13 1.389(2) . ?
C12 H12 0.9500 . ?
C13 H13 0.9500 . ?
C14 C14 1.333(3) 2_766 ?
C14 H14 0.9500 . ?

loop_
_geom_torsion_atom_site_label_1
_geom_torsion_atom_site_label_2
_geom_torsion_atom_site_label_3
_geom_torsion_atom_site_label_4
_geom_torsion
_geom_torsion_site_symmetry_1
_geom_torsion_site_symmetry_2
_geom_torsion_site_symmetry_3
_geom_torsion_site_symmetry_4
_geom_torsion_publ_flag
C8 O1 C1 N1 -173.20(14) . . . . ?
C8 O1 C1 S1 9.0(2) . . . . ?
C2 N1 C1 O1 3.5(2) . . . . ?
C2 N1 C1 S1 -178.62(13) . . . . ?
C1 N1 C2 C3 31.3(3) . . . . ?
C1 N1 C2 C7 -152.08(16) . . . . ?
C7 C2 C3 C4 1.2(2) . . . . ?
N1 C2 C3 C4 177.73(15) . . . . ?
C2 C3 C4 C5 -1.5(2) . . . . ?
C3 C4 C5 C6 0.5(3) . . . . ?
C4 C5 C6 C7 0.7(3) . . . . ?
C5 C6 C7 C2 -1.0(3) . . . . ?
C3 C2 C7 C6 0.0(2) . . . . ?
N1 C2 C7 C6 -176.79(15) . . . . ?
C13 N2 C9 C10 0.5(3) . . . . ?
N2 C9 C10 C11 -0.4(3) . . . . ?
C9 C10 C11 C12 0.6(2) . . . . ?
C9 C10 C11 C14 -179.28(16) . . . . ?
C10 C11 C12 C13 -0.9(2) . . . . ?
C14 C11 C12 C13 178.95(15) . . . . ?
C9 N2 C13 C12 -0.9(2) . . . . ?
C11 C12 C13 N2 1.1(3) . . . . ?
C12 C11 C14 C14 -176.6(2) . . . 2_766 ?
C10 C11 C14 C14 3.3(3) . . . 2_766 ?
